data_7135389
loop_
_publ_author_name
'Koh, An-Ping'
'Vernezoul, Ga&#xeb;l'
'Fan, Jun'
'Zhang, Zheng-Feng'
'Su, Ming-Der'
'So, Cheuk-Wai'

_publ_section_title
;
 Bis(<i>N</i>-heterocyclic carbene)-borylene-mediated heteroallene
 activation.
;
_journal_issue 21
_journal_name_full 'Chemical communications (Cambridge, England)'
_journal_page_first 5980
_journal_page_last 5984
_journal_paper_doi 10.1039/d6cc00146g
_journal_volume 62
_journal_year 2026
_chemical_formula_sum 'C25 H23 Cl3 N3 O6.5'
_chemical_formula_weight 575.81
_space_group_crystal_system orthorhombic
_space_group_IT_number 33
_space_group_name_Hall 'P 2c -2n'
_space_group_name_H-M_alt 'P n a 21'
_atom_sites_solution_hydrogens mixed
_atom_sites_solution_primary dual
_audit_update_record
;
2025-12-19 deposited with the CCDC.	2026-02-11 downloaded from the CCDC.
;
_cell_angle_alpha 90
_cell_angle_beta 90
_cell_angle_gamma 90
_cell_formula_units_Z 4
_cell_length_a 12.3523(11)
_cell_length_b 13.3248(10)
_cell_length_c 15.9694(12)
_cell_measurement_reflns_used 9730
_cell_measurement_temperature 100.(2)
_cell_measurement_theta_max 33.4081
_cell_measurement_theta_min 2.5850
_cell_volume 2628.4(4)
_computing_cell_refinement 'SAINT V8.40B (Bruker AXS LLC, 2019)'
_computing_data_collection 'APEX4 (Ver 2021.4-0, Bruker AXS Inc., 2021)'
_computing_data_reduction 'SAINT V8.40B (Bruker AXS LLC, 2019)'
_computing_publication_material 'APEX4 (Ver 2021.4-0, Bruker AXS Inc., 2021)'
_computing_structure_refinement 'SHELXL-2018/3 (Sheldrick, 2018)'
_computing_structure_solution 'XT, VERSION 2018/2'
_diffrn_ambient_temperature 100.(2)
_diffrn_detector_area_resol_mean 7.3910
_diffrn_measured_fraction_theta_full 0.999
_diffrn_measured_fraction_theta_max 0.999
_diffrn_measurement_device 'four-circle diffractometer'
_diffrn_measurement_device_type 'Bruker D8 Quest'
_diffrn_measurement_method 'phi and omega scans'
_diffrn_radiation_monochromator 'Multilayer Mirror'
_diffrn_radiation_probe x-ray
_diffrn_radiation_type MoK\a
_diffrn_radiation_wavelength 0.71073
_diffrn_reflns_av_R_equivalents 0.0914
_diffrn_reflns_av_unetI/netI 0.0873
_diffrn_reflns_limit_h_max 20
_diffrn_reflns_limit_h_min -20
_diffrn_reflns_limit_k_max 19
_diffrn_reflns_limit_k_min -22
_diffrn_reflns_limit_l_max 26
_diffrn_reflns_limit_l_min -25
_diffrn_reflns_number 68598
_diffrn_reflns_theta_full 25.24
_diffrn_reflns_theta_max 36.32
_diffrn_reflns_theta_min 1.99
_diffrn_source 'Incoatec microfocus source'
_diffrn_source_current 1.4
_diffrn_source_power 0.07
_diffrn_source_type 'Incoatec I\mS 3.0'
_diffrn_source_voltage 50
_exptl_absorpt_coefficient_mu 0.397
_exptl_absorpt_correction_T_max 0.93
_exptl_absorpt_correction_T_min 0.77
_exptl_absorpt_correction_type multi-scan
_exptl_absorpt_process_details
;
Krause, L., Herbst-Irmer, R., Sheldrick, G. M., Stalke, D. (2015).
"Comparison of silver and molybdenum microfocus X-ray sources for
single-crystal structure determination"
J. Appl. Cryst. 48, 3-10.
doi:10.1107/S1600576714022985
;
_exptl_crystal_colour colourless
_exptl_crystal_density_diffrn 1.455
_exptl_crystal_density_method 'not measured'
_exptl_crystal_description block
_exptl_crystal_F_000 1188
_exptl_crystal_size_max 0.240
_exptl_crystal_size_mid 0.220
_exptl_crystal_size_min 0.200
_refine_diff_density_max 0.451
_refine_diff_density_min -0.458
_refine_ls_abs_structure_details
;

Flack x determined using 2962 quotients [(I+)-(I-)]/[(I+)+(I-)]
(Parsons, Flack and Wagner, Acta Cryst. B69 (2013) 249-259).
;
_refine_ls_abs_structure_Flack 0.05(3)
_refine_ls_extinction_method none
_refine_ls_goodness_of_fit_ref 1.018
_refine_ls_hydrogen_treatment constr
_refine_ls_matrix_type full
_refine_ls_number_parameters 341
_refine_ls_number_reflns 12674
_refine_ls_number_restraints 1
_refine_ls_restrained_S_all 1.018
_refine_ls_R_factor_all 0.1022
_refine_ls_R_factor_gt 0.0543
_refine_ls_shift/su_max 0.000
_refine_ls_shift/su_mean 0.000
_refine_ls_structure_factor_coef Fsqd
_refine_ls_weighting_details 'w=1/[\s^2^(Fo^2^)+(0.0420P)^2^+0.8699P] where P=(Fo^2^+2Fc^2^)/3'
_refine_ls_weighting_scheme calc
_refine_ls_wR_factor_gt 0.1034
_refine_ls_wR_factor_ref 0.1239
_reflns_Friedel_coverage 0.934
_reflns_Friedel_fraction_full 0.996
_reflns_Friedel_fraction_max 0.986
_reflns_number_gt 8434
_reflns_number_total 12674
_reflns_threshold_expression 'I > 2\s(I)'
_cod_data_source_file d6cc00146g2.cif
_cod_data_source_block scw2799m
_cod_depositor_comments
;
The following automatic conversions were performed:

data item '_diffrn_radiation_probe' value 'X-ray' was changed to
'x-ray' in accordance with the
/home/data/users/saulius/crontab/automatic-downloads/rss-feeds/RSC/lib/dictionaries/cif_core.dic
dictionary named 'cif_core.dic' version 2.4.2 last updated on
2011-04-26.

data item '_exptl_absorpt_correction_type' value 'Multi-Scan' was
changed to 'multi-scan' in accordance with the
/home/data/users/saulius/crontab/automatic-downloads/rss-feeds/RSC/lib/dictionaries/cif_core.dic
dictionary named 'cif_core.dic' version 2.4.2 last updated on
2011-04-26.

Automatic conversion script
Id: cif_fix_values 8170 2020-07-09 18:12:32Z antanas 

 Adding full bibliography for 7135388--7135395.cif.
;
_cod_original_formula_sum 'C25 H23 Cl3 N3 O6.50'
_cod_database_code 7135389

loop_
_space_group_symop_operation_xyz
'x, y, z'
'-x, -y, z+1/2'
'x+1/2, -y+1/2, z'
'-x+1/2, y+1/2, z+1/2'

loop_
_atom_site_type_symbol
_atom_site_label
_atom_site_fract_x
_atom_site_fract_y
_atom_site_fract_z
_atom_site_U_iso_or_equiv
_atom_site_adp_type
_atom_site_calc_flag
_atom_site_refinement_flags_adp
_atom_site_refinement_flags_occupancy
_atom_site_refinement_flags_posn
_atom_site_occupancy
_atom_site_disorder_assembly
_atom_site_disorder_group
C C1 0.8508(2) 0.5280(2) 0.53804(18) 0.0201(5) Uani d . . . 1 . .
C C2 0.7148(2) 0.5652(2) 0.42932(17) 0.0191(5) Uani d . . . 1 . .
C C3 0.7649(2) 0.38952(19) 0.45951(16) 0.0162(5) Uani d . . . 1 . .
C C4 0.8986(2) 0.35463(19) 0.56676(17) 0.0174(5) Uani d . . . 1 . .
C C5 0.8611(2) 0.3212(2) 0.64341(18) 0.0185(5) Uani d . . . 1 . .
H H5 0.793799 0.344743 0.664369 0.022000 Uiso calc U . R 1 . .
C C6 0.9220(2) 0.2528(2) 0.69020(17) 0.0178(5) Uani d . . . 1 . .
H H6 0.896570 0.229312 0.742807 0.021000 Uiso calc U . R 1 . .
C C7 1.0206(2) 0.21978(19) 0.65822(16) 0.0158(4) Uani d . . . 1 . .
C C8 1.0567(2) 0.2525(2) 0.57990(17) 0.0196(5) Uani d . . . 1 . .
H H8 1.123571 0.228657 0.558263 0.024000 Uiso calc U . R 1 . .
C C9 0.9955(2) 0.3195(2) 0.53388(17) 0.0193(5) Uani d . . . 1 . .
H H9 1.019480 0.341214 0.480344 0.023000 Uiso calc U . R 1 . .
C C10 1.0687(2) 0.1359(2) 0.78564(19) 0.0267(6) Uani d . . . 1 . .
H H10A 1.060242 0.199480 0.815716 0.040000 Uiso calc U . R 1 . .
H H10B 1.129388 0.098178 0.809608 0.040000 Uiso calc U . R 1 . .
H H10C 1.002131 0.096350 0.790871 0.040000 Uiso calc U . R 1 . .
C C11 0.8038(2) 0.7009(2) 0.50426(18) 0.0194(5) Uani d . . . 1 . .
C C12 0.7179(2) 0.7564(2) 0.53424(19) 0.0223(5) Uani d . . . 1 . .
H H12 0.651247 0.724262 0.546749 0.027000 Uiso calc U . R 1 . .
C C13 0.7286(2) 0.8600(2) 0.54633(18) 0.0199(5) Uani d . . . 1 . .
H H13 0.669790 0.898476 0.567294 0.024000 Uiso calc U . R 1 . .
C C14 0.8267(2) 0.90575(19) 0.52716(16) 0.0177(5) Uani d . . . 1 . .
C C15 0.9136(2) 0.8488(2) 0.49841(18) 0.0204(5) Uani d . . . 1 . .
H H15 0.981139 0.880266 0.487243 0.024000 Uiso calc U . R 1 . .
C C16 0.9019(2) 0.7464(2) 0.48603(17) 0.0197(5) Uani d . . . 1 . .
H H16 0.960685 0.707777 0.465210 0.024000 Uiso calc U . R 1 . .
C C17 0.7582(3) 1.0702(2) 0.5559(2) 0.0277(6) Uani d . . . 1 . .
H H17A 0.701720 1.062260 0.513303 0.042000 Uiso calc U . R 1 . .
H H17B 0.783009 1.140014 0.556662 0.042000 Uiso calc U . R 1 . .
H H17C 0.728932 1.052371 0.610932 0.042000 Uiso calc U . R 1 . .
C C18 0.6166(2) 0.42720(19) 0.36511(17) 0.0170(5) Uani d . . . 1 . .
C C19 0.6309(2) 0.4159(2) 0.27980(19) 0.0234(5) Uani d . . . 1 . .
H H19 0.699149 0.429427 0.254827 0.028000 Uiso calc U . R 1 . .
C C20 0.5444(2) 0.3845(3) 0.23118(19) 0.0273(6) Uani d . . . 1 . .
H H20 0.553487 0.376019 0.172535 0.033000 Uiso calc U . R 1 . .
C C21 0.4438(2) 0.3652(2) 0.26793(18) 0.0207(5) Uani d . . . 1 . .
C C22 0.4308(2) 0.37488(19) 0.35365(18) 0.0183(5) Uani d . . . 1 . .
H H22 0.363179 0.360053 0.379158 0.022000 Uiso calc U . R 1 . .
C C23 0.5183(2) 0.4067(2) 0.40208(17) 0.0184(5) Uani d . . . 1 . .
H H23 0.510029 0.414251 0.460892 0.022000 Uiso calc U . R 1 . .
C C24 0.2568(2) 0.3259(3) 0.24820(19) 0.0283(6) Uani d . . . 1 . .
H H24A 0.256772 0.271404 0.289410 0.042000 Uiso calc U . R 1 . .
H H24B 0.205589 0.310126 0.203205 0.042000 Uiso calc U . R 1 . .
H H24C 0.235139 0.388642 0.275511 0.042000 Uiso calc U . R 1 . .
C C25 1.0040(2) 0.5064(2) 0.2773(2) 0.0256(5) Uani d . . . 1 . .
H H25 1.040199 0.512814 0.221536 0.031000 Uiso calc U . R 1 . .
Cl Cl1 0.88441(6) 0.57968(6) 0.27694(5) 0.03101(16) Uani d . . . 1 . .
Cl Cl2 1.09272(7) 0.55152(6) 0.35572(6) 0.03450(18) Uani d . . . 1 . .
Cl Cl3 0.97262(7) 0.37931(6) 0.29505(6) 0.0376(2) Uani d . . . 1 . .
N N1 0.83662(19) 0.42677(16) 0.51892(15) 0.0185(4) Uani d . . . 1 . .
N N2 0.7911(2) 0.59424(17) 0.48880(16) 0.0222(5) Uani d . . . 1 . .
N N3 0.70464(18) 0.46202(17) 0.41780(15) 0.0185(4) Uani d . . . 1 . .
O O1 0.91137(17) 0.55576(16) 0.59299(13) 0.0246(4) Uani d . . . 1 . .
O O2 0.66154(16) 0.62476(15) 0.39021(13) 0.0227(4) Uani d . . . 1 . .
O O3 0.75487(15) 0.30099(14) 0.44594(12) 0.0180(4) Uani d . . . 1 . .
O O4 1.08972(15) 0.15570(15) 0.69889(13) 0.0213(4) Uani d . . . 1 . .
O O5 0.84697(17) 1.00591(14) 0.53654(14) 0.0248(4) Uani d . . . 1 . .
O O6 0.36351(16) 0.33696(19) 0.21375(13) 0.0279(5) Uani d . . . 1 . .
O O7 0.6327(3) 0.5104(3) 0.5930(3) 0.0271(9) Uiso d . P . 0.5 . .
H H1O 0.604819 0.568664 0.604623 0.041000 Uiso d U P R 0.5 . .
H H2O 0.633819 0.469478 0.634952 0.041000 Uiso d U P R 0.5 . .

loop_
_atom_site_aniso_label
_atom_site_aniso_U_11
_atom_site_aniso_U_22
_atom_site_aniso_U_33
_atom_site_aniso_U_12
_atom_site_aniso_U_13
_atom_site_aniso_U_23
C1 0.0196(11) 0.0176(12) 0.0230(13) 0.0007(9) -0.0058(10) 0.0002(10)
C2 0.0205(12) 0.0189(12) 0.0180(12) -0.0006(9) -0.0040(9) 0.0009(10)
C3 0.0142(10) 0.0187(12) 0.0158(11) -0.0003(8) 0.0005(8) -0.0004(9)
C4 0.0187(11) 0.0144(11) 0.0191(12) 0.0010(8) -0.0052(9) -0.0013(9)
C5 0.0130(10) 0.0192(12) 0.0231(13) -0.0003(9) 0.0004(9) -0.0035(10)
C6 0.0168(11) 0.0185(12) 0.0180(12) -0.0012(9) 0.0020(9) 0.0020(10)
C7 0.0165(10) 0.0151(11) 0.0159(11) -0.0003(8) -0.0010(9) 0.0005(9)
C8 0.0180(11) 0.0221(12) 0.0188(12) 0.0030(9) 0.0018(9) 0.0013(10)
C9 0.0200(11) 0.0202(12) 0.0178(12) 0.0012(9) 0.0014(9) 0.0014(10)
C10 0.0318(14) 0.0275(14) 0.0207(14) 0.0043(11) 0.0005(12) 0.0074(12)
C11 0.0221(12) 0.0145(11) 0.0215(13) 0.0001(9) -0.0066(10) 0.0004(10)
C12 0.0192(11) 0.0184(12) 0.0293(14) -0.0016(9) -0.0013(10) 0.0033(11)
C13 0.0192(11) 0.0177(12) 0.0228(13) 0.0017(9) 0.0011(9) 0.0012(10)
C14 0.0233(12) 0.0144(11) 0.0156(12) 0.0003(9) -0.0010(9) -0.0005(9)
C15 0.0187(11) 0.0185(12) 0.0238(13) -0.0023(9) 0.0010(10) -0.0014(10)
C16 0.0219(12) 0.0186(12) 0.0184(12) 0.0032(9) -0.0026(9) -0.0026(10)
C17 0.0327(15) 0.0178(13) 0.0326(17) 0.0021(11) 0.0040(13) -0.0035(11)
C18 0.0152(10) 0.0157(11) 0.0199(12) -0.0017(8) -0.0038(9) -0.0002(10)
C19 0.0164(10) 0.0348(15) 0.0190(12) -0.0063(10) 0.0001(10) -0.0020(12)
C20 0.0228(13) 0.0417(18) 0.0174(13) -0.0078(12) 0.0018(10) -0.0052(13)
C21 0.0153(10) 0.0239(13) 0.0229(13) -0.0030(9) -0.0023(10) -0.0021(11)
C22 0.0156(10) 0.0188(12) 0.0204(12) -0.0022(8) 0.0022(9) 0.0023(10)
C23 0.0208(12) 0.0158(11) 0.0186(12) 0.0025(9) -0.0007(9) 0.0002(10)
C24 0.0194(13) 0.0431(18) 0.0223(14) -0.0060(12) -0.0042(10) 0.0022(13)
C25 0.0269(12) 0.0270(14) 0.0229(13) -0.0059(10) 0.0014(11) -0.0004(12)
Cl1 0.0245(3) 0.0342(4) 0.0344(4) -0.0061(3) -0.0014(3) 0.0067(3)
Cl2 0.0337(4) 0.0359(4) 0.0339(4) 0.0001(3) -0.0104(3) -0.0034(4)
Cl3 0.0438(4) 0.0261(4) 0.0428(5) -0.0092(3) 0.0098(4) 0.0002(3)
N1 0.0228(10) 0.0135(10) 0.0191(10) 0.0014(8) -0.0082(8) -0.0014(8)
N2 0.0247(11) 0.0139(10) 0.0281(12) 0.0001(8) -0.0125(9) 0.0001(9)
N3 0.0182(10) 0.0172(10) 0.0203(10) -0.0012(8) -0.0063(8) -0.0008(9)
O1 0.0294(10) 0.0178(10) 0.0267(11) -0.0008(7) -0.0134(8) -0.0006(8)
O2 0.0235(9) 0.0193(9) 0.0254(10) 0.0009(7) -0.0093(8) 0.0020(8)
O3 0.0174(8) 0.0157(9) 0.0210(9) -0.0010(7) -0.0002(7) -0.0022(7)
O4 0.0196(9) 0.0254(10) 0.0190(9) 0.0050(7) 0.0011(7) 0.0060(8)
O5 0.0251(10) 0.0154(9) 0.0341(12) -0.0010(7) 0.0038(8) -0.0038(9)
O6 0.0186(9) 0.0447(13) 0.0205(10) -0.0098(9) -0.0022(8) -0.0043(9)

loop_
_atom_type_symbol
_atom_type_description
_atom_type_scat_dispersion_real
_atom_type_scat_dispersion_imag
_atom_type_scat_source
C C 0.0033 0.0016 'International Tables Vol C Tables 4.2.6.8 and 6.1.1.4'
H H 0.0000 0.0000 'International Tables Vol C Tables 4.2.6.8 and 6.1.1.4'
N N 0.0061 0.0033 'International Tables Vol C Tables 4.2.6.8 and 6.1.1.4'
O O 0.0106 0.0060 'International Tables Vol C Tables 4.2.6.8 and 6.1.1.4'
Cl Cl 0.1484 0.1585 'International Tables Vol C Tables 4.2.6.8 and 6.1.1.4'

loop_
_geom_angle_atom_site_label_1
_geom_angle_atom_site_label_2
_geom_angle_atom_site_label_3
_geom_angle_site_symmetry_1
_geom_angle_site_symmetry_3
_geom_angle
_geom_angle_publ_flag
O1 C1 N2 . . 122.9(3) ?
O1 C1 N1 . . 122.1(2) ?
N2 C1 N1 . . 115.0(2) ?
O2 C2 N3 . . 122.2(2) ?
O2 C2 N2 . . 122.7(3) ?
N3 C2 N2 . . 115.2(2) ?
O3 C3 N1 . . 122.5(2) ?
O3 C3 N3 . . 122.6(2) ?
N1 C3 N3 . . 114.9(2) ?
C5 C4 C9 . . 121.0(2) ?
C5 C4 N1 . . 120.3(2) ?
C9 C4 N1 . . 118.7(2) ?
C4 C5 C6 . . 120.2(2) ?
C7 C6 C5 . . 118.7(2) ?
O4 C7 C6 . . 124.6(2) ?
O4 C7 C8 . . 114.8(2) ?
C6 C7 C8 . . 120.6(2) ?
C9 C8 C7 . . 120.2(2) ?
C8 C9 C4 . . 119.2(3) ?
C12 C11 C16 . . 120.7(2) ?
C12 C11 N2 . . 120.1(2) ?
C16 C11 N2 . . 119.2(2) ?
C11 C12 C13 . . 120.3(3) ?
C14 C13 C12 . . 118.9(2) ?
O5 C14 C13 . . 124.3(2) ?
O5 C14 C15 . . 115.3(2) ?
C13 C14 C15 . . 120.4(2) ?
C16 C15 C14 . . 120.2(2) ?
C11 C16 C15 . . 119.5(2) ?
C23 C18 C19 . . 120.9(2) ?
C23 C18 N3 . . 118.4(2) ?
C19 C18 N3 . . 120.7(2) ?
C18 C19 C20 . . 119.1(2) ?
C19 C20 C21 . . 120.4(3) ?
O6 C21 C22 . . 124.5(2) ?
O6 C21 C20 . . 115.4(3) ?
C22 C21 C20 . . 120.1(3) ?
C21 C22 C23 . . 119.1(2) ?
C18 C23 C22 . . 120.4(3) ?
Cl3 C25 Cl2 . . 110.41(18) ?
Cl3 C25 Cl1 . . 110.34(15) ?
Cl2 C25 Cl1 . . 109.38(17) ?
C3 N1 C1 . . 125.1(2) ?
C3 N1 C4 . . 117.4(2) ?
C1 N1 C4 . . 117.5(2) ?
C1 N2 C2 . . 124.5(2) ?
C1 N2 C11 . . 117.9(2) ?
C2 N2 C11 . . 117.5(2) ?
C3 N3 C2 . . 125.1(2) ?
C3 N3 C18 . . 117.2(2) ?
C2 N3 C18 . . 117.4(2) ?
C7 O4 C10 . . 117.4(2) ?
C14 O5 C17 . . 118.0(2) ?
C21 O6 C24 . . 116.8(2) ?

loop_
_geom_bond_atom_site_label_1
_geom_bond_atom_site_label_2
_geom_bond_site_symmetry_2
_geom_bond_distance
_geom_bond_publ_flag
C1 O1 . 1.211(3) ?
C1 N2 . 1.392(3) ?
C1 N1 . 1.395(3) ?
C2 O2 . 1.206(3) ?
C2 N3 . 1.393(4) ?
C2 N2 . 1.393(3) ?
C3 O3 . 1.206(3) ?
C3 N1 . 1.390(3) ?
C3 N3 . 1.390(3) ?
C4 C5 . 1.382(4) ?
C4 C9 . 1.389(4) ?
C4 N1 . 1.447(3) ?
C5 C6 . 1.398(4) ?
C6 C7 . 1.392(3) ?
C7 O4 . 1.371(3) ?
C7 C8 . 1.398(4) ?
C8 C9 . 1.381(4) ?
C10 O4 . 1.434(4) ?
C11 C12 . 1.379(4) ?
C11 C16 . 1.386(4) ?
C11 N2 . 1.451(3) ?
C12 C13 . 1.400(4) ?
C13 C14 . 1.390(4) ?
C14 O5 . 1.366(3) ?
C14 C15 . 1.393(4) ?
C15 C16 . 1.386(4) ?
C17 O5 . 1.425(4) ?
C18 C23 . 1.377(4) ?
C18 C19 . 1.382(4) ?
C18 N3 . 1.452(3) ?
C19 C20 . 1.385(4) ?
C20 C21 . 1.398(4) ?
C21 O6 . 1.369(3) ?
C21 C22 . 1.384(4) ?
C22 C23 . 1.395(4) ?
C24 O6 . 1.436(4) ?
C25 Cl3 . 1.761(3) ?
C25 Cl2 . 1.770(3) ?
C25 Cl1 . 1.770(3) ?
